data_7239953
loop_
_publ_author_name
'Largeron, Martine'
'Deschamps, Patrick'
'Hammad, Karim'
'Fleury, Maurice-Bernard'

_publ_section_title
;
 A dual biomimetic process for the selective aerobic oxidative coupling of
 primary amines using pyrogallol as a precatalyst. Isolation of the [5 +
 2] cycloaddition redox intermediates
;
_journal_issue 6
_journal_name_full 'Green Chemistry'
_journal_page_first 1894
_journal_page_last 1905
_journal_paper_doi 10.1039/C9GC03992A
_journal_volume 22
_journal_year 2020
_chemical_formula_moiety 'C16 H14 N2'
_chemical_formula_sum 'C16 H14 N2'
_chemical_formula_weight 234.29
_chemical_name_systematic 2-cyclopropyl-1-phenyl-1H-benzoimidazole
_space_group_crystal_system triclinic
_space_group_IT_number 2
_space_group_name_Hall '-P 1'
_space_group_name_H-M_alt 'P -1'
_atom_sites_solution_hydrogens geom
_audit_creation_method SHELXL-2016/6
_audit_update_record
;
2020-02-04 deposited with the CCDC.	2020-02-17 downloaded from the CCDC.
;
_cell_angle_alpha 103.3680(10)
_cell_angle_beta 111.3160(10)
_cell_angle_gamma 90.2670(10)
_cell_formula_units_Z 4
_cell_length_a 10.3880(4)
_cell_length_b 10.8621(4)
_cell_length_c 11.9356(4)
_cell_measurement_reflns_used 9875
_cell_measurement_temperature 100(2)
_cell_measurement_theta_max 59.0
_cell_measurement_theta_min 4.11
_cell_volume 1214.77(8)
_computing_cell_refinement 'Bruker SAINT'
_computing_data_collection 'Bruker APEX3'
_computing_data_reduction 'Bruker SAINT'
_computing_structure_refinement 'SHELXL-2016/6 (Sheldrick, 2016)'
_computing_structure_solution 'SHELXS-97 (Sheldrick 2008)'
_diffrn_ambient_temperature 100(2)
_diffrn_measured_fraction_theta_full 0.998
_diffrn_measured_fraction_theta_max 0.998
_diffrn_measurement_device_type 'Bruker VENTURE PHOTON100 CMOS ICMMO'
_diffrn_measurement_method '\f and \w scans'
_diffrn_radiation_type CuK\a
_diffrn_radiation_wavelength 1.54178
_diffrn_reflns_av_R_equivalents 0.0284
_diffrn_reflns_av_unetI/netI 0.0147
_diffrn_reflns_Laue_measured_fraction_full 0.998
_diffrn_reflns_Laue_measured_fraction_max 0.998
_diffrn_reflns_limit_h_max 11
_diffrn_reflns_limit_h_min -11
_diffrn_reflns_limit_k_max 12
_diffrn_reflns_limit_k_min -12
_diffrn_reflns_limit_l_max 13
_diffrn_reflns_limit_l_min -13
_diffrn_reflns_number 29618
_diffrn_reflns_point_group_measured_fraction_full 0.998
_diffrn_reflns_point_group_measured_fraction_max 0.998
_diffrn_reflns_theta_full 59.042
_diffrn_reflns_theta_max 59.042
_diffrn_reflns_theta_min 4.106
_exptl_absorpt_coefficient_mu 0.591
_exptl_absorpt_correction_T_max 0.9516
_exptl_absorpt_correction_T_min 0.8840
_exptl_absorpt_correction_type multi-scan
_exptl_absorpt_process_details 'Bruker APEX3'
_exptl_crystal_colour colorless
_exptl_crystal_density_diffrn 1.281
_exptl_crystal_description block
_exptl_crystal_F_000 496
_exptl_crystal_size_max 0.210
_exptl_crystal_size_mid 0.160
_exptl_crystal_size_min 0.100
_refine_diff_density_max 0.121
_refine_diff_density_min -0.243
_refine_diff_density_rms 0.039
_refine_ls_extinction_method none
_refine_ls_goodness_of_fit_ref 1.099
_refine_ls_hydrogen_treatment constr
_refine_ls_matrix_type full
_refine_ls_number_parameters 325
_refine_ls_number_reflns 3491
_refine_ls_number_restraints 0
_refine_ls_restrained_S_all 1.099
_refine_ls_R_factor_all 0.0327
_refine_ls_R_factor_gt 0.0314
_refine_ls_shift/su_max 0.000
_refine_ls_shift/su_mean 0.000
_refine_ls_structure_factor_coef Fsqd
_refine_ls_weighting_details 'w=1/[\s^2^(Fo^2^)+(0.0380P)^2^+0.4114P] where P=(Fo^2^+2Fc^2^)/3'
_refine_ls_weighting_scheme calc
_refine_ls_wR_factor_gt 0.0776
_refine_ls_wR_factor_ref 0.0784
_reflns_Friedel_coverage 0.000
_reflns_number_gt 3328
_reflns_number_total 3491
_reflns_threshold_expression 'I > 2\s(I)'
_cod_data_source_file c9gc03992a2.cif
_cod_data_source_block 25d
_cod_depositor_comments
;Adding full bibliography for 7239951--7239953.cif.

 Adding full bibliography for 7239951--7239953.cif.
;
_cod_database_code 7239953
_shelx_shelxl_version_number 2016/6
_shelx_space_group_comment
;
The symmetry employed for this shelxl refinement is uniquely defined
by the following loop, which should always be used as a source of
symmetry information in preference to the above space-group names.
They are only intended as comments.
;
_shelx_estimated_absorpt_t_min 0.886
_shelx_estimated_absorpt_t_max 0.943

loop_
_space_group_symop_operation_xyz
'x, y, z'
'-x, -y, -z'

loop_
_atom_site_label
_atom_site_type_symbol
_atom_site_fract_x
_atom_site_fract_y
_atom_site_fract_z
_atom_site_U_iso_or_equiv
_atom_site_adp_type
_atom_site_occupancy
_atom_site_site_symmetry_order
_atom_site_calc_flag
_atom_site_refinement_flags_posn
_atom_site_refinement_flags_adp
_atom_site_refinement_flags_occupancy
_atom_site_disorder_assembly
_atom_site_disorder_group
N1 N 0.61439(10) 0.85980(9) 0.27240(9) 0.0148(2) Uani 1 1 d . . . . .
C2 C 0.71118(12) 0.80988(11) 0.36103(11) 0.0151(3) Uani 1 1 d . . . . .
N3 N 0.83975(10) 0.84198(9) 0.37617(9) 0.0163(2) Uani 1 1 d . . . . .
C3A C 0.82883(12) 0.91664(11) 0.29338(11) 0.0150(3) Uani 1 1 d . . . . .
C4 C 0.93141(13) 0.97648(11) 0.26943(12) 0.0181(3) Uani 1 1 d . . . . .
H4 H 1.026919 0.969273 0.312295 0.022 Uiso 1 1 calc R U . . .
C5 C 0.89015(13) 1.04690(11) 0.18121(11) 0.0188(3) Uani 1 1 d . . . . .
H5 H 0.958853 1.088180 0.163733 0.023 Uiso 1 1 calc R U . . .
C6 C 0.74996(13) 1.05869(11) 0.11731(11) 0.0179(3) Uani 1 1 d . . . . .
H6 H 0.725217 1.107351 0.057206 0.021 Uiso 1 1 calc R U . . .
C7 C 0.64682(13) 1.00032(11) 0.14058(11) 0.0164(3) Uani 1 1 d . . . . .
H7 H 0.551388 1.008425 0.098394 0.020 Uiso 1 1 calc R U . . .
C7A C 0.68936(12) 0.92949(11) 0.22835(11) 0.0145(3) Uani 1 1 d . . . . .
C8 C 0.46626(12) 0.84989(11) 0.23241(11) 0.0148(3) Uani 1 1 d . . . . .
C9 C 0.40151(12) 0.95968(12) 0.25360(11) 0.0173(3) Uani 1 1 d . . . . .
H9 H 0.455194 1.039004 0.297585 0.021 Uiso 1 1 calc R U . . .
C10 C 0.25818(13) 0.95229(12) 0.21001(11) 0.0188(3) Uani 1 1 d . . . . .
H10 H 0.213014 1.026987 0.223536 0.023 Uiso 1 1 calc R U . . .
C11 C 0.18001(13) 0.83615(12) 0.14657(11) 0.0177(3) Uani 1 1 d . . . . .
H11 H 0.081535 0.831354 0.117324 0.021 Uiso 1 1 calc R U . . .
C12 C 0.24549(13) 0.72723(12) 0.12587(11) 0.0185(3) Uani 1 1 d . . . . .
H12 H 0.191855 0.647798 0.082396 0.022 Uiso 1 1 calc R U . . .
C13 C 0.38893(12) 0.73392(12) 0.16842(11) 0.0173(3) Uani 1 1 d . . . . .
H13 H 0.434012 0.659405 0.153796 0.021 Uiso 1 1 calc R U . . .
C14 C 0.67062(13) 0.73308(11) 0.43119(11) 0.0177(3) Uani 1 1 d . . . . .
H14 H 0.568834 0.712424 0.407678 0.021 Uiso 1 1 calc R U . . .
C15 C 0.76464(13) 0.63463(12) 0.47690(12) 0.0214(3) Uani 1 1 d . . . . .
H15A H 0.720648 0.554727 0.479280 0.028 Uiso 1 1 calc R U . . .
H15B H 0.848333 0.624967 0.455650 0.028 Uiso 1 1 calc R U . . .
C16 C 0.76154(14) 0.75327(12) 0.56716(12) 0.0226(3) Uani 1 1 d . . . . .
H16A H 0.843275 0.817158 0.601818 0.029 Uiso 1 1 calc R U . . .
H16B H 0.715579 0.746912 0.625450 0.029 Uiso 1 1 calc R U . . .
N17 N 0.10832(10) 0.52280(9) 0.26459(9) 0.0147(2) Uani 1 1 d . . . . .
C18 C 0.20530(12) 0.61631(11) 0.35626(11) 0.0150(3) Uani 1 1 d . . . . .
N19 N 0.33385(10) 0.59166(9) 0.37286(9) 0.0161(2) Uani 1 1 d . . . . .
C19A C 0.32274(12) 0.47630(11) 0.28823(11) 0.0153(3) Uani 1 1 d . . . . .
C20 C 0.42556(13) 0.40468(12) 0.26537(12) 0.0188(3) Uani 1 1 d . . . . .
H20 H 0.521133 0.433286 0.310198 0.023 Uiso 1 1 calc R U . . .
C21 C 0.38438(13) 0.29062(12) 0.17543(12) 0.0202(3) Uani 1 1 d . . . . .
H21 H 0.453174 0.240509 0.158878 0.024 Uiso 1 1 calc R U . . .
C22 C 0.24413(13) 0.24720(12) 0.10826(11) 0.0193(3) Uani 1 1 d . . . . .
H22 H 0.219506 0.168592 0.046998 0.023 Uiso 1 1 calc R U . . .
C23 C 0.14071(13) 0.31724(11) 0.12985(11) 0.0170(3) Uani 1 1 d . . . . .
H23 H 0.045203 0.288462 0.084904 0.020 Uiso 1 1 calc R U . . .
C23A C 0.18298(12) 0.43126(11) 0.22004(11) 0.0144(3) Uani 1 1 d . . . . .
C24 C -0.04004(12) 0.51290(11) 0.22355(11) 0.0148(3) Uani 1 1 d . . . . .
C25 C -0.11537(13) 0.59776(11) 0.16099(11) 0.0180(3) Uani 1 1 d . . . . .
H25 H -0.068740 0.665054 0.147520 0.022 Uiso 1 1 calc R U . . .
C26 C -0.25894(13) 0.58398(12) 0.11823(11) 0.0195(3) Uani 1 1 d . . . . .
H26 H -0.310989 0.642590 0.076243 0.023 Uiso 1 1 calc R U . . .
C27 C -0.32679(13) 0.48487(12) 0.13659(11) 0.0188(3) Uani 1 1 d . . . . .
H27 H -0.425339 0.475023 0.106626 0.023 Uiso 1 1 calc R U . . .
C28 C -0.25046(13) 0.39992(12) 0.19887(11) 0.0195(3) Uani 1 1 d . . . . .
H28 H -0.297125 0.331873 0.211264 0.023 Uiso 1 1 calc R U . . .
C29 C -0.10730(13) 0.41370(11) 0.24288(11) 0.0179(3) Uani 1 1 d . . . . .
H29 H -0.055239 0.355859 0.286009 0.021 Uiso 1 1 calc R U . . .
C30 C 0.16500(13) 0.72747(11) 0.42770(11) 0.0176(3) Uani 1 1 d . . . . .
H30 H 0.063374 0.737005 0.402292 0.021 Uiso 1 1 calc R U . . .
C31 C 0.25275(14) 0.77265(12) 0.56498(12) 0.0230(3) Uani 1 1 d . . . . .
H31A H 0.204972 0.807168 0.622036 0.030 Uiso 1 1 calc R U . . .
H31B H 0.332572 0.724997 0.599603 0.030 Uiso 1 1 calc R U . . .
C32 C 0.26163(13) 0.84861(12) 0.47880(11) 0.0206(3) Uani 1 1 d . . . . .
H32A H 0.347034 0.848104 0.460123 0.027 Uiso 1 1 calc R U . . .
H32B H 0.219458 0.930260 0.482551 0.027 Uiso 1 1 calc R U . . .

loop_
_atom_site_aniso_label
_atom_site_aniso_U_11
_atom_site_aniso_U_22
_atom_site_aniso_U_33
_atom_site_aniso_U_23
_atom_site_aniso_U_13
_atom_site_aniso_U_12
N1 0.0118(5) 0.0175(5) 0.0158(5) 0.0054(4) 0.0052(4) 0.0011(4)
C2 0.0153(6) 0.0140(6) 0.0143(6) 0.0016(5) 0.0049(5) 0.0028(5)
N3 0.0144(5) 0.0166(5) 0.0184(5) 0.0052(4) 0.0061(4) 0.0020(4)
C3A 0.0159(6) 0.0132(6) 0.0160(6) 0.0019(5) 0.0072(5) 0.0024(5)
C4 0.0146(6) 0.0178(6) 0.0214(7) 0.0024(5) 0.0077(5) 0.0018(5)
C5 0.0204(7) 0.0177(6) 0.0218(7) 0.0039(5) 0.0128(5) -0.0004(5)
C6 0.0241(7) 0.0165(6) 0.0148(6) 0.0039(5) 0.0094(5) 0.0027(5)
C7 0.0161(6) 0.0172(6) 0.0139(6) 0.0017(5) 0.0048(5) 0.0026(5)
C7A 0.0160(6) 0.0132(6) 0.0147(6) 0.0011(5) 0.0077(5) 0.0003(5)
C8 0.0135(6) 0.0200(6) 0.0125(6) 0.0062(5) 0.0054(5) 0.0015(5)
C9 0.0175(7) 0.0170(6) 0.0175(6) 0.0025(5) 0.0079(5) -0.0007(5)
C10 0.0186(7) 0.0201(7) 0.0200(7) 0.0053(5) 0.0098(5) 0.0052(5)
C11 0.0127(6) 0.0248(7) 0.0162(6) 0.0057(5) 0.0058(5) 0.0013(5)
C12 0.0183(7) 0.0187(6) 0.0171(6) 0.0033(5) 0.0058(5) -0.0032(5)
C13 0.0182(7) 0.0168(6) 0.0182(6) 0.0058(5) 0.0074(5) 0.0034(5)
C14 0.0159(6) 0.0185(6) 0.0197(7) 0.0065(5) 0.0066(5) 0.0010(5)
C15 0.0237(7) 0.0186(7) 0.0220(7) 0.0083(5) 0.0067(6) 0.0025(5)
C16 0.0287(7) 0.0212(7) 0.0172(7) 0.0059(5) 0.0071(6) -0.0024(6)
N17 0.0118(5) 0.0152(5) 0.0165(5) 0.0027(4) 0.0052(4) 0.0014(4)
C18 0.0152(6) 0.0152(6) 0.0148(6) 0.0053(5) 0.0050(5) 0.0003(5)
N19 0.0147(5) 0.0153(5) 0.0179(5) 0.0040(4) 0.0059(4) 0.0009(4)
C19A 0.0162(6) 0.0158(6) 0.0163(6) 0.0062(5) 0.0076(5) 0.0013(5)
C20 0.0151(6) 0.0202(7) 0.0233(7) 0.0077(5) 0.0084(5) 0.0023(5)
C21 0.0219(7) 0.0194(7) 0.0251(7) 0.0075(5) 0.0144(6) 0.0076(5)
C22 0.0254(7) 0.0160(6) 0.0179(6) 0.0029(5) 0.0107(6) 0.0028(5)
C23 0.0168(6) 0.0181(6) 0.0159(6) 0.0053(5) 0.0053(5) 0.0001(5)
C23A 0.0159(6) 0.0155(6) 0.0153(6) 0.0064(5) 0.0081(5) 0.0036(5)
C24 0.0148(6) 0.0155(6) 0.0131(6) 0.0001(5) 0.0061(5) 0.0017(5)
C25 0.0182(7) 0.0164(6) 0.0201(7) 0.0047(5) 0.0080(5) 0.0003(5)
C26 0.0186(7) 0.0205(7) 0.0194(7) 0.0074(5) 0.0057(5) 0.0060(5)
C27 0.0142(6) 0.0225(7) 0.0180(6) 0.0014(5) 0.0064(5) 0.0016(5)
C28 0.0198(7) 0.0184(7) 0.0221(7) 0.0042(5) 0.0104(5) -0.0001(5)
C29 0.0183(7) 0.0183(6) 0.0191(6) 0.0064(5) 0.0084(5) 0.0051(5)
C30 0.0157(6) 0.0173(6) 0.0192(7) 0.0035(5) 0.0063(5) 0.0026(5)
C31 0.0294(8) 0.0209(7) 0.0173(7) 0.0034(5) 0.0081(6) 0.0063(6)
C32 0.0218(7) 0.0161(6) 0.0212(7) 0.0022(5) 0.0063(6) 0.0011(5)

loop_
_atom_type_symbol
_atom_type_description
_atom_type_scat_dispersion_real
_atom_type_scat_dispersion_imag
_atom_type_scat_source
C C 0.0181 0.0091 'International Tables Vol C Tables 4.2.6.8 and 6.1.1.4'
H H 0.0000 0.0000 'International Tables Vol C Tables 4.2.6.8 and 6.1.1.4'
N N 0.0311 0.0180 'International Tables Vol C Tables 4.2.6.8 and 6.1.1.4'

loop_
_geom_angle_atom_site_label_1
_geom_angle_atom_site_label_2
_geom_angle_atom_site_label_3
_geom_angle
_geom_angle_site_symmetry_1
_geom_angle_site_symmetry_3
_geom_angle_publ_flag
C2 N1 C7A 106.38(9) . . ?
C2 N1 C8 129.61(10) . . ?
C7A N1 C8 123.98(10) . . ?
N3 C2 N1 112.74(10) . . ?
N3 C2 C14 125.06(11) . . ?
N1 C2 C14 122.17(10) . . ?
C2 N3 C3A 105.23(10) . . ?
N3 C3A C7A 110.30(10) . . ?
N3 C3A C4 130.46(11) . . ?
C7A C3A C4 119.24(11) . . ?
C5 C4 C3A 118.13(11) . . ?
C5 C4 H4 120.9 . . ?
C3A C4 H4 120.9 . . ?
C4 C5 C6 121.71(11) . . ?
C4 C5 H5 119.1 . . ?
C6 C5 H5 119.1 . . ?
C7 C6 C5 120.83(11) . . ?
C7 C6 H6 119.6 . . ?
C5 C6 H6 119.6 . . ?
C7A C7 C6 116.90(11) . . ?
C7A C7 H7 121.6 . . ?
C6 C7 H7 121.6 . . ?
C7 C7A N1 131.47(11) . . ?
C7 C7A C3A 123.19(11) . . ?
N1 C7A C3A 105.35(10) . . ?
C13 C8 C9 120.76(11) . . ?
C13 C8 N1 120.40(10) . . ?
C9 C8 N1 118.77(10) . . ?
C8 C9 C10 119.31(11) . . ?
C8 C9 H9 120.3 . . ?
C10 C9 H9 120.3 . . ?
C11 C10 C9 120.24(11) . . ?
C11 C10 H10 119.9 . . ?
C9 C10 H10 119.9 . . ?
C10 C11 C12 120.03(11) . . ?
C10 C11 H11 120.0 . . ?
C12 C11 H11 120.0 . . ?
C11 C12 C13 120.11(11) . . ?
C11 C12 H12 119.9 . . ?
C13 C12 H12 119.9 . . ?
C8 C13 C12 119.55(11) . . ?
C8 C13 H13 120.2 . . ?
C12 C13 H13 120.2 . . ?
C2 C14 C15 117.89(11) . . ?
C2 C14 C16 117.16(10) . . ?
C15 C14 C16 58.77(8) . . ?
C2 C14 H14 116.8 . . ?
C15 C14 H14 116.8 . . ?
C16 C14 H14 116.8 . . ?
C16 C15 C14 60.68(8) . . ?
C16 C15 H15A 117.7 . . ?
C14 C15 H15A 117.7 . . ?
C16 C15 H15B 117.7 . . ?
C14 C15 H15B 117.7 . . ?
H15A C15 H15B 114.8 . . ?
C15 C16 C14 60.55(8) . . ?
C15 C16 H16A 117.7 . . ?
C14 C16 H16A 117.7 . . ?
C15 C16 H16B 117.7 . . ?
C14 C16 H16B 117.7 . . ?
H16A C16 H16B 114.8 . . ?
C18 N17 C23A 106.48(9) . . ?
C18 N17 C24 129.25(10) . . ?
C23A N17 C24 124.20(10) . . ?
N19 C18 N17 112.68(10) . . ?
N19 C18 C30 125.07(11) . . ?
N17 C18 C30 122.22(10) . . ?
C18 N19 C19A 105.30(10) . . ?
N19 C19A C23A 110.35(10) . . ?
N19 C19A C20 130.30(11) . . ?
C23A C19A C20 119.35(11) . . ?
C21 C20 C19A 118.06(12) . . ?
C21 C20 H20 121.0 . . ?
C19A C20 H20 121.0 . . ?
C20 C21 C22 121.74(11) . . ?
C20 C21 H21 119.1 . . ?
C22 C21 H21 119.1 . . ?
C23 C22 C21 120.91(12) . . ?
C23 C22 H22 119.5 . . ?
C21 C22 H22 119.5 . . ?
C23A C23 C22 116.92(11) . . ?
C23A C23 H23 121.5 . . ?
C22 C23 H23 121.5 . . ?
C23 C23A N17 131.79(11) . . ?
C23 C23A C19A 123.03(11) . . ?
N17 C23A C19A 105.19(10) . . ?
C25 C24 C29 120.59(11) . . ?
C25 C24 N17 120.50(10) . . ?
C29 C24 N17 118.86(10) . . ?
C24 C25 C26 119.66(11) . . ?
C24 C25 H25 120.2 . . ?
C26 C25 H25 120.2 . . ?
C27 C26 C25 120.08(11) . . ?
C27 C26 H26 120.0 . . ?
C25 C26 H26 120.0 . . ?
C26 C27 C28 119.86(11) . . ?
C26 C27 H27 120.1 . . ?
C28 C27 H27 120.1 . . ?
C27 C28 C29 120.43(11) . . ?
C27 C28 H28 119.8 . . ?
C29 C28 H28 119.8 . . ?
C24 C29 C28 119.37(11) . . ?
C24 C29 H29 120.3 . . ?
C28 C29 H29 120.3 . . ?
C18 C30 C32 117.94(10) . . ?
C18 C30 C31 117.25(10) . . ?
C32 C30 C31 58.83(8) . . ?
C18 C30 H30 116.8 . . ?
C32 C30 H30 116.8 . . ?
C31 C30 H30 116.8 . . ?
C32 C31 C30 60.45(8) . . ?
C32 C31 H31A 117.7 . . ?
C30 C31 H31A 117.7 . . ?
C32 C31 H31B 117.7 . . ?
C30 C31 H31B 117.7 . . ?
H31A C31 H31B 114.8 . . ?
C31 C32 C30 60.72(8) . . ?
C31 C32 H32A 117.7 . . ?
C30 C32 H32A 117.7 . . ?
C31 C32 H32B 117.7 . . ?
C30 C32 H32B 117.7 . . ?
H32A C32 H32B 114.8 . . ?

loop_
_geom_bond_atom_site_label_1
_geom_bond_atom_site_label_2
_geom_bond_distance
_geom_bond_site_symmetry_2
_geom_bond_publ_flag
N1 C2 1.3860(15) . ?
N1 C7A 1.3900(15) . ?
N1 C8 1.4310(15) . ?
C2 N3 1.3149(16) . ?
C2 C14 1.4667(17) . ?
N3 C3A 1.3917(16) . ?
C3A C7A 1.3983(17) . ?
C3A C4 1.3931(17) . ?
C4 C5 1.3873(18) . ?
C4 H4 0.9500 . ?
C5 C6 1.3994(18) . ?
C5 H5 0.9500 . ?
C6 C7 1.3851(18) . ?
C6 H6 0.9500 . ?
C7 C7A 1.3871(17) . ?
C7 H7 0.9500 . ?
C8 C13 1.3839(17) . ?
C8 C9 1.3893(17) . ?
C9 C10 1.3822(17) . ?
C9 H9 0.9500 . ?
C10 C11 1.3878(18) . ?
C10 H10 0.9500 . ?
C11 C12 1.3848(18) . ?
C11 H11 0.9500 . ?
C12 C13 1.3840(17) . ?
C12 H12 0.9500 . ?
C13 H13 0.9500 . ?
C14 C15 1.5123(17) . ?
C14 C16 1.5142(18) . ?
C14 H14 1.0000 . ?
C15 C16 1.4852(18) . ?
C15 H15A 0.9900 . ?
C15 H15B 0.9900 . ?
C16 H16A 0.9900 . ?
C16 H16B 0.9900 . ?
N17 C18 1.3852(16) . ?
N17 C23A 1.3912(15) . ?
N17 C24 1.4325(15) . ?
C18 N19 1.3152(15) . ?
C18 C30 1.4657(17) . ?
N19 C19A 1.3901(16) . ?
C19A C23A 1.3999(17) . ?
C19A C20 1.3936(17) . ?
C20 C21 1.3843(18) . ?
C20 H20 0.9500 . ?
C21 C22 1.3991(18) . ?
C21 H21 0.9500 . ?
C22 C23 1.3847(18) . ?
C22 H22 0.9500 . ?
C23 C23A 1.3857(17) . ?
C23 H23 0.9500 . ?
C24 C25 1.3855(17) . ?
C24 C29 1.3884(17) . ?
C25 C26 1.3843(17) . ?
C25 H25 0.9500 . ?
C26 C27 1.3849(18) . ?
C26 H26 0.9500 . ?
C27 C28 1.3886(18) . ?
C27 H27 0.9500 . ?
C28 C29 1.3797(17) . ?
C28 H28 0.9500 . ?
C29 H29 0.9500 . ?
C30 C32 1.5107(17) . ?
C30 C31 1.5148(18) . ?
C30 H30 1.0000 . ?
C31 C32 1.4858(18) . ?
C31 H31A 0.9900 . ?
C31 H31B 0.9900 . ?
C32 H32A 0.9900 . ?
C32 H32B 0.9900 . ?
